data_4123119
loop_
_publ_author_name
'Hamilton, Clifton R.'
'Gau, Michael R.'
'Baglia, Regina A.'
'McWilliams, Sean F.'
'Zdilla, Michael J.'

_publ_section_title
;
 Mechanistic Elucidation of the Stepwise Formation of a Tetranuclear
 Manganese Pinned Butterfly Cluster via N-N Bond Cleavage, Hydrogen Atom
 Transfer, and Cluster Rearrangement.
;
_journal_name_full 'Journal of the American Chemical Society'
_journal_page_first 141218154447008
_journal_paper_doi 10.1021/ja508244x
_journal_year 2014
_chemical_formula_moiety '[C68 H61.35 Mn4 N11.35 O0.65], 3 [NC5H5]'
_chemical_formula_sum 'C83 H76.35 Mn4 N14.35 O0.65'
_chemical_formula_weight 1504.99
_chemical_name_systematic
;
 ?
;
_space_group_crystal_system monoclinic
_space_group_IT_number 14
_space_group_name_Hall '-P 2yn'
_space_group_name_H-M_alt 'P 1 21/n 1'
_symmetry_space_group_name_Hall '-P 2yn'
_symmetry_space_group_name_H-M 'P 1 21/n 1'
_atom_sites_solution_hydrogens geom
_audit_creation_method SHELXL-2013
_cell_angle_alpha 90
_cell_angle_beta 108.484(3)
_cell_angle_gamma 90
_cell_formula_units_Z 4
_cell_length_a 23.128(4)
_cell_length_b 14.029(2)
_cell_length_c 24.127(4)
_cell_measurement_reflns_used 9528
_cell_measurement_temperature 173(2)
_cell_measurement_theta_max 27.95
_cell_measurement_theta_min 2.295
_cell_volume 7424(2)
_computing_cell_refinement 'SAINT (Bruker-AXS)'
_computing_data_collection 'COSMO (Bruker-AXS)'
_computing_data_reduction 'SADABS (Bruker-AXS)'
_computing_molecular_graphics XP
_computing_publication_material 'APEX2 Report Generator (Bruker-AXS)'
_computing_structure_refinement 'SHELXL-2013 (Sheldrick, 2013)'
_computing_structure_solution 'SHELXL-2013 (Sheldrick, 2013)'
_diffrn_ambient_temperature 173(2)
_diffrn_detector_area_resol_mean 8.333
_diffrn_measured_fraction_theta_full 0.800
_diffrn_measured_fraction_theta_max 0.998
_diffrn_measurement_device_type 'Kappa APEX II DUO'
_diffrn_measurement_method 'Omega Scans'
_diffrn_radiation_type MoK\a
_diffrn_radiation_wavelength 0.71073
_diffrn_reflns_av_R_equivalents 0.0327
_diffrn_reflns_av_unetI/netI 0.0324
_diffrn_reflns_Laue_measured_fraction_full 0.800
_diffrn_reflns_Laue_measured_fraction_max 0.998
_diffrn_reflns_limit_h_max 25
_diffrn_reflns_limit_h_min -24
_diffrn_reflns_limit_k_max 15
_diffrn_reflns_limit_k_min -15
_diffrn_reflns_limit_l_max 26
_diffrn_reflns_limit_l_min -26
_diffrn_reflns_number 38533
_diffrn_reflns_point_group_measured_fraction_full 0.800
_diffrn_reflns_point_group_measured_fraction_max 0.998
_diffrn_reflns_theta_full 25.242
_diffrn_reflns_theta_max 23.333
_diffrn_reflns_theta_min 1.063
_diffrn_source 'fine-focus sealed tube'
_exptl_absorpt_coefficient_mu 0.721
_exptl_absorpt_correction_T_max 0.9381
_exptl_absorpt_correction_T_min 0.8131
_exptl_absorpt_correction_type multi-scan
_exptl_absorpt_process_details
;
   65753 Corrected reflections written to file mo_566_0m.hkl
 Estimated minimum and maximum transmission:  0.7020  0.7456
 The ratio of these values is more reliable than their absolute values!
 Additional spherical absorption correction applied with mu*r =  0.2000
 Lambda/2 correction factor = 0.0015
;
_exptl_crystal_colour Red
_exptl_crystal_density_diffrn 1.346
_exptl_crystal_description Needle
_exptl_crystal_F_000 3120
_exptl_crystal_size_max 0.300
_exptl_crystal_size_mid 0.160
_exptl_crystal_size_min 0.090
_refine_diff_density_max 0.390
_refine_diff_density_min -0.379
_refine_diff_density_rms 0.046
_refine_ls_extinction_method none
_refine_ls_goodness_of_fit_ref 1.009
_refine_ls_hydrogen_treatment constr
_refine_ls_matrix_type full
_refine_ls_number_parameters 938
_refine_ls_number_reflns 10749
_refine_ls_number_restraints 12
_refine_ls_restrained_S_all 1.009
_refine_ls_R_factor_all 0.0536
_refine_ls_R_factor_gt 0.0338
_refine_ls_shift/su_max 0.001
_refine_ls_shift/su_mean 0.000
_refine_ls_structure_factor_coef Fsqd
_refine_ls_weighting_details 'w=1/[\s^2^(Fo^2^)+(0.0314P)^2^+6.3904P] where P=(Fo^2^+2Fc^2^)/3'
_refine_ls_weighting_scheme calc
_refine_ls_wR_factor_gt 0.0737
_refine_ls_wR_factor_ref 0.0831
_reflns_Friedel_coverage 0.000
_reflns_number_gt 8285
_reflns_number_total 10749
_reflns_threshold_expression 'I > 2\s(I)'
_cod_data_source_file ja508244x_si_002.cif
_cod_data_source_block 2OPh
_cod_depositor_comments
;
The following automatic conversions were performed:

'_exptl_absorpt_correction_type' value 'Multi-scan' changed to
'multi-scan' according to
/home/saulius/struct/COD-crude-data--automatic-downloads/rss-feeds/ACS/lib/dictionaries/cif_core.dic
dictionary named 'cif_core.dic' version 2.4.2 from 2011-04-26.

Automatic conversion script
Id: cif_fix_values 2935 2014-11-11 08:27:57Z andrius 
;
_cod_database_code 4123119
_shelx_space_group_comment
;
The symmetry employed for this shelxl refinement is uniquely defined
by the following loop, which should always be used as a source of
symmetry information in preference to the above space-group names.
They are only intended as comments.
;
_shelx_estimated_absorpt_t_min 0.813
_shelx_estimated_absorpt_t_max 0.938
_shelxl_version_number 2013-3

loop_
_space_group_symop_operation_xyz
'x, y, z'
'-x+1/2, y+1/2, -z+1/2'
'-x, -y, -z'
'x-1/2, -y-1/2, z-1/2'

loop_
_atom_site_label
_atom_site_type_symbol
_atom_site_fract_x
_atom_site_fract_y
_atom_site_fract_z
_atom_site_U_iso_or_equiv
_atom_site_adp_type
_atom_site_occupancy
_atom_site_site_symmetry_order
_atom_site_calc_flag
_atom_site_refinement_flags_posn
_atom_site_refinement_flags_adp
_atom_site_refinement_flags_occupancy
_atom_site_disorder_assembly
_atom_site_disorder_group
Mn1 Mn 0.34341(2) 0.93767(3) 0.13021(2) 0.03065(11) Uani 1 1 d . . . . .
Mn2 Mn 0.32580(2) 0.76224(3) 0.05649(2) 0.03065(11) Uani 1 1 d . . . . .
Mn3 Mn 0.48773(2) 0.88399(3) 0.16914(2) 0.03167(11) Uani 1 1 d . . . . .
Mn4 Mn 0.40391(2) 0.67141(3) 0.17953(2) 0.02971(11) Uani 1 1 d . . . . .
N1 N 0.4266(8) 0.9804(12) 0.1978(5) 0.0295(18) Uani 0.67(2) 1 d . U P A 1
H1A H 0.4244 0.9568 0.2363 0.035 Uiso 0.67(2) 1 calc R U P A 1
N2 N 0.37603(10) 0.88733(16) 0.06010(9) 0.0306(5) Uani 1 1 d . . . . .
N3 N 0.43562(10) 0.84270(16) 0.08672(9) 0.0327(5) Uani 1 1 d . . . . .
N4 N 0.51815(10) 0.78000(15) 0.23069(9) 0.0300(5) Uani 1 1 d . . . . .
N5 N 0.3748(8) 0.6317(15) 0.0899(9) 0.030(2) Uani 0.67(2) 1 d . U P A 1
H5A H 0.4118 0.6308 0.0770 0.036 Uiso 0.67(2) 1 calc R U P A 1
N6 N 0.29573(10) 0.80758(15) 0.12855(9) 0.0312(5) Uani 1 1 d . . . . .
N7 N 0.34467(10) 0.78111(16) 0.18248(9) 0.0324(5) Uani 1 1 d . . . . .
N8 N 0.49611(10) 0.68526(15) 0.21223(9) 0.0303(5) Uani 1 1 d . . . . .
N10 N 0.28318(11) 1.06007(16) 0.12647(10) 0.0345(6) Uani 1 1 d . . . . .
N20 N 0.26917(11) 0.73002(17) -0.03229(10) 0.0376(6) Uani 1 1 d . . . . .
N30 N 0.57235(11) 0.95640(17) 0.16741(10) 0.0398(6) Uani 1 1 d . . . . .
N40 N 0.38025(11) 0.55255(17) 0.22993(10) 0.0386(6) Uani 1 1 d . . . . .
O1 O 0.4255(15) 0.975(2) 0.1808(10) 0.041(4) Uani 0.33(2) 1 d . U P A 2
O5 O 0.3650(15) 0.644(3) 0.0882(16) 0.047(5) Uani 0.33(2) 1 d . U P A 2
C11 C 0.44550(12) 1.0728(2) 0.20465(12) 0.0335(7) Uani 1 1 d . . . . .
C12 C 0.46795(15) 1.1066(2) 0.26163(14) 0.0507(8) Uani 1 1 d . . . . .
H12A H 0.4694 1.0655 0.2934 0.061 Uiso 1 1 calc R U . . .
C13 C 0.48818(17) 1.1998(3) 0.27240(16) 0.0628(10) Uani 1 1 d . . . . .
H13A H 0.5034 1.2223 0.3115 0.075 Uiso 1 1 calc R U . . .
C14 C 0.48634(17) 1.2593(3) 0.22740(19) 0.0666(11) Uani 1 1 d . . . . .
H14A H 0.5016 1.3225 0.2351 0.080 Uiso 1 1 calc R U . . .
C15 C 0.46270(16) 1.2283(2) 0.17137(17) 0.0595(10) Uani 1 1 d . . . . .
H15A H 0.4604 1.2705 0.1400 0.071 Uiso 1 1 calc R U . . .
C16 C 0.44204(15) 1.1360(2) 0.15983(14) 0.0460(8) Uani 1 1 d . . . . .
H16A H 0.4252 1.1155 0.1204 0.055 Uiso 1 1 calc R U . . .
C21 C 0.37572(12) 0.96818(19) 0.02527(11) 0.0302(6) Uani 1 1 d . . . . .
C22 C 0.42784(13) 1.0108(2) 0.02050(12) 0.0359(7) Uani 1 1 d . . . . .
H22A H 0.4664 0.9812 0.0375 0.043 Uiso 1 1 calc R U . . .
C23 C 0.42418(14) 1.0963(2) -0.00892(13) 0.0430(8) Uani 1 1 d . . . . .
H23A H 0.4605 1.1258 -0.0107 0.052 Uiso 1 1 calc R U . . .
C24 C 0.36924(15) 1.1395(2) -0.03557(13) 0.0475(8) Uani 1 1 d . . . . .
H24A H 0.3674 1.1986 -0.0553 0.057 Uiso 1 1 calc R U . . .
C25 C 0.31658(15) 1.0956(2) -0.03329(14) 0.0498(8) Uani 1 1 d . . . . .
H25A H 0.2780 1.1240 -0.0520 0.060 Uiso 1 1 calc R U . . .
C26 C 0.31991(13) 1.0102(2) -0.00372(12) 0.0369(7) Uani 1 1 d . . . . .
H26A H 0.2834 0.9798 -0.0032 0.044 Uiso 1 1 calc R U . . .
C31 C 0.45357(12) 0.7826(2) 0.04992(12) 0.0326(7) Uani 1 1 d . . . . .
C32 C 0.42248(13) 0.7714(2) -0.00970(12) 0.0369(7) Uani 1 1 d . . . . .
H32A H 0.3884 0.8108 -0.0282 0.044 Uiso 1 1 calc R U . . .
C33 C 0.44102(15) 0.7034(2) -0.04192(14) 0.0514(9) Uani 1 1 d . . . . .
H33A H 0.4191 0.6968 -0.0823 0.062 Uiso 1 1 calc R U . . .
C34 C 0.48981(16) 0.6453(3) -0.01739(16) 0.0583(10) Uani 1 1 d . . . . .
H34A H 0.5013 0.5979 -0.0400 0.070 Uiso 1 1 calc R U . . .
C35 C 0.52215(15) 0.6569(2) 0.04110(15) 0.0489(8) Uani 1 1 d . . . . .
H35A H 0.5567 0.6179 0.0587 0.059 Uiso 1 1 calc R U . . .
C36 C 0.50489(13) 0.7243(2) 0.07416(13) 0.0381(7) Uani 1 1 d . . . . .
H36A H 0.5281 0.7317 0.1142 0.046 Uiso 1 1 calc R U . . .
C41 C 0.54084(12) 0.79358(19) 0.28990(12) 0.0316(6) Uani 1 1 d . . . . .
C42 C 0.54398(13) 0.7227(2) 0.33191(12) 0.0393(7) Uani 1 1 d . . . . .
H42A H 0.5311 0.6596 0.3198 0.047 Uiso 1 1 calc R U . . .
C43 C 0.56579(15) 0.7442(2) 0.39088(13) 0.0507(9) Uani 1 1 d . . . . .
H43A H 0.5677 0.6952 0.4186 0.061 Uiso 1 1 calc R U . . .
C44 C 0.58472(17) 0.8346(3) 0.41052(14) 0.0590(10) Uani 1 1 d . . . . .
H44A H 0.5992 0.8485 0.4511 0.071 Uiso 1 1 calc R U . . .
C45 C 0.58206(16) 0.9043(2) 0.36975(14) 0.0543(9) Uani 1 1 d . . . . .
H45A H 0.5952 0.9670 0.3825 0.065 Uiso 1 1 calc R U . . .
C46 C 0.56095(13) 0.8852(2) 0.31129(12) 0.0409(7) Uani 1 1 d . . . . .
H46A H 0.5598 0.9351 0.2843 0.049 Uiso 1 1 calc R U . . .
C51 C 0.34613(13) 0.5450(2) 0.07480(12) 0.0354(7) Uani 1 1 d . . . . .
C52 C 0.29130(15) 0.5217(2) 0.08227(14) 0.0510(9) Uani 1 1 d . . . . .
H52A H 0.2688 0.5688 0.0950 0.061 Uiso 1 1 calc R U . . .
C53 C 0.26885(19) 0.4299(3) 0.07131(19) 0.0782(13) Uani 1 1 d . . . . .
H53A H 0.2314 0.4143 0.0775 0.094 Uiso 1 1 calc R U . . .
C54 C 0.2997(2) 0.3611(3) 0.05168(19) 0.0806(13) Uani 1 1 d . . . . .
H54A H 0.2840 0.2982 0.0445 0.097 Uiso 1 1 calc R U . . .
C55 C 0.35297(19) 0.3840(3) 0.04258(16) 0.0649(10) Uani 1 1 d . . . . .
H55A H 0.3744 0.3372 0.0284 0.078 Uiso 1 1 calc R U . . .
C56 C 0.37603(15) 0.4748(2) 0.05381(13) 0.0472(8) Uani 1 1 d . . . . .
H56A H 0.4133 0.4898 0.0471 0.057 Uiso 1 1 calc R U . . .
C61 C 0.23701(12) 0.77362(19) 0.12260(11) 0.0292(6) Uani 1 1 d . . . . .
C62 C 0.18905(13) 0.8041(2) 0.07479(12) 0.0384(7) Uani 1 1 d . . . . .
H62A H 0.1966 0.8492 0.0485 0.046 Uiso 1 1 calc R U . . .
C63 C 0.13045(14) 0.7700(2) 0.06485(13) 0.0493(8) Uani 1 1 d . . . . .
H63A H 0.0985 0.7907 0.0314 0.059 Uiso 1 1 calc R U . . .
C64 C 0.11819(14) 0.7061(2) 0.10312(14) 0.0479(8) Uani 1 1 d . . . . .
H64A H 0.0780 0.6828 0.0966 0.057 Uiso 1 1 calc R U . . .
C65 C 0.16519(14) 0.6770(2) 0.15067(14) 0.0419(8) Uani 1 1 d . . . . .
H65A H 0.1571 0.6333 0.1774 0.050 Uiso 1 1 calc R U . . .
C66 C 0.22400(13) 0.70946(19) 0.16088(12) 0.0340(7) Uani 1 1 d . . . . .
H66A H 0.2557 0.6878 0.1942 0.041 Uiso 1 1 calc R U . . .
C71 C 0.34332(12) 0.82958(19) 0.23184(11) 0.0297(6) Uani 1 1 d . . . . .
C72 C 0.39430(13) 0.8203(2) 0.28250(12) 0.0370(7) Uani 1 1 d . . . . .
H72A H 0.4260 0.7776 0.2820 0.044 Uiso 1 1 calc R U . . .
C73 C 0.39949(14) 0.8708(2) 0.33245(12) 0.0402(7) Uani 1 1 d . . . . .
H73A H 0.4350 0.8641 0.3654 0.048 Uiso 1 1 calc R U . . .
C74 C 0.35336(15) 0.9314(2) 0.33510(13) 0.0429(8) Uani 1 1 d . . . . .
H74A H 0.3568 0.9665 0.3697 0.052 Uiso 1 1 calc R U . . .
C75 C 0.30230(14) 0.9401(2) 0.28673(13) 0.0391(7) Uani 1 1 d . . . . .
H75A H 0.2701 0.9809 0.2884 0.047 Uiso 1 1 calc R U . . .
C76 C 0.29693(13) 0.89052(19) 0.23574(12) 0.0327(7) Uani 1 1 d . . . . .
H76A H 0.2613 0.8980 0.2030 0.039 Uiso 1 1 calc R U . . .
C81 C 0.53980(12) 0.62123(19) 0.20998(11) 0.0292(6) Uani 1 1 d . . . . .
C82 C 0.52223(14) 0.5311(2) 0.18486(12) 0.0375(7) Uani 1 1 d . . . . .
H82A H 0.4801 0.5161 0.1702 0.045 Uiso 1 1 calc R U . . .
C83 C 0.56384(16) 0.4642(2) 0.18078(14) 0.0491(8) Uani 1 1 d . . . . .
H83A H 0.5500 0.4043 0.1632 0.059 Uiso 1 1 calc R U . . .
C84 C 0.62578(16) 0.4826(3) 0.20194(15) 0.0581(10) Uani 1 1 d . . . . .
H84A H 0.6546 0.4355 0.1999 0.070 Uiso 1 1 calc R U . . .
C85 C 0.64456(15) 0.5702(2) 0.22594(15) 0.0519(9) Uani 1 1 d . . . . .
H85A H 0.6869 0.5842 0.2399 0.062 Uiso 1 1 calc R U . . .
C86 C 0.60329(13) 0.6387(2) 0.23028(12) 0.0381(7) Uani 1 1 d . . . . .
H86A H 0.6178 0.6988 0.2472 0.046 Uiso 1 1 calc R U . . .
C102 C 0.29506(14) 1.1168(2) 0.17332(13) 0.0432(8) Uani 1 1 d . . . . .
H10A H 0.3298 1.1034 0.2061 0.052 Uiso 1 1 calc R U . . .
C103 C 0.25931(17) 1.1932(2) 0.17603(17) 0.0543(9) Uani 1 1 d . . . . .
H10B H 0.2693 1.2318 0.2101 0.065 Uiso 1 1 calc R U . . .
C104 C 0.20941(18) 1.2136(2) 0.12956(19) 0.0620(10) Uani 1 1 d . . . . .
H10C H 0.1841 1.2665 0.1306 0.074 Uiso 1 1 calc R U . . .
C105 C 0.19644(16) 1.1561(3) 0.08131(16) 0.0573(9) Uani 1 1 d . . . . .
H10D H 0.1619 1.1687 0.0482 0.069 Uiso 1 1 calc R U . . .
C106 C 0.23370(14) 1.0804(2) 0.08137(13) 0.0436(8) Uani 1 1 d . . . . .
H10E H 0.2240 1.0406 0.0478 0.052 Uiso 1 1 calc R U . . .
C202 C 0.22884(14) 0.7905(2) -0.06633(13) 0.0463(8) Uani 1 1 d . . . . .
H20A H 0.2154 0.8423 -0.0482 0.056 Uiso 1 1 calc R U . . .
C203 C 0.20574(15) 0.7825(3) -0.12565(14) 0.0584(10) Uani 1 1 d . . . . .
H20B H 0.1769 0.8274 -0.1480 0.070 Uiso 1 1 calc R U . . .
C204 C 0.22485(18) 0.7091(3) -0.15186(15) 0.0689(11) Uani 1 1 d . . . . .
H20C H 0.2103 0.7025 -0.1932 0.083 Uiso 1 1 calc R U . . .
C205 C 0.26537(18) 0.6446(3) -0.11816(15) 0.0673(11) Uani 1 1 d . . . . .
H20D H 0.2786 0.5918 -0.1357 0.081 Uiso 1 1 calc R U . . .
C206 C 0.28649(15) 0.6572(2) -0.05896(14) 0.0516(9) Uani 1 1 d . . . . .
H20E H 0.3147 0.6123 -0.0358 0.062 Uiso 1 1 calc R U . . .
C302 C 0.62466(15) 0.9115(2) 0.19276(15) 0.0519(9) Uani 1 1 d . . . . .
H30A H 0.6231 0.8521 0.2112 0.062 Uiso 1 1 calc R U . . .
C303 C 0.68057(16) 0.9451(3) 0.19404(17) 0.0644(10) Uani 1 1 d . . . . .
H30B H 0.7166 0.9100 0.2127 0.077 Uiso 1 1 calc R U . . .
C304 C 0.68318(17) 1.0301(3) 0.16791(15) 0.0632(10) Uani 1 1 d . . . . .
H30C H 0.7212 1.0554 0.1677 0.076 Uiso 1 1 calc R U . . .
C305 C 0.63046(17) 1.0785(3) 0.14209(15) 0.0606(10) Uani 1 1 d . . . . .
H30D H 0.6313 1.1385 0.1241 0.073 Uiso 1 1 calc R U . . .
C306 C 0.57609(15) 1.0397(2) 0.14235(14) 0.0498(8) Uani 1 1 d . . . . .
H30E H 0.5395 1.0738 0.1239 0.060 Uiso 1 1 calc R U . . .
C402 C 0.36988(15) 0.5736(2) 0.27977(14) 0.0480(8) Uani 1 1 d . . . . .
H40A H 0.3682 0.6389 0.2897 0.058 Uiso 1 1 calc R U . . .
C403 C 0.36154(15) 0.5058(2) 0.31749(15) 0.0541(9) Uani 1 1 d . . . . .
H40B H 0.3547 0.5241 0.3528 0.065 Uiso 1 1 calc R U . . .
C404 C 0.36323(14) 0.4125(2) 0.30386(16) 0.0531(9) Uani 1 1 d . . . . .
H40C H 0.3582 0.3643 0.3296 0.064 Uiso 1 1 calc R U . . .
C405 C 0.37233(15) 0.3889(2) 0.25239(15) 0.0521(9) Uani 1 1 d . . . . .
H40D H 0.3729 0.3240 0.2413 0.063 Uiso 1 1 calc R U . . .
C406 C 0.38070(14) 0.4606(2) 0.21669(14) 0.0466(8) Uani 1 1 d . . . . .
H40E H 0.3871 0.4436 0.1810 0.056 Uiso 1 1 calc R U . . .
N141 N 0.35384(17) 0.5050(3) 0.55397(15) 0.0799(10) Uani 1 1 d . . . . .
C142 C 0.35441(19) 0.5230(3) 0.60767(19) 0.0776(12) Uani 1 1 d . . . . .
H14B H 0.3163 0.5252 0.6147 0.093 Uiso 1 1 calc R U . . .
C143 C 0.4060(2) 0.5387(3) 0.65428(18) 0.0744(12) Uani 1 1 d . . . . .
H14C H 0.4037 0.5511 0.6922 0.089 Uiso 1 1 calc R U . . .
C144 C 0.4603(2) 0.5359(3) 0.6443(2) 0.0853(14) Uani 1 1 d . . . . .
H14D H 0.4972 0.5462 0.6752 0.102 Uiso 1 1 calc R U . . .
C145 C 0.4614(2) 0.5181(3) 0.5892(2) 0.0919(14) Uani 1 1 d . . . . .
H14E H 0.4990 0.5159 0.5810 0.110 Uiso 1 1 calc R U . . .
C146 C 0.4069(2) 0.5033(3) 0.5454(2) 0.0826(13) Uani 1 1 d . . . . .
H14F H 0.4079 0.4913 0.5070 0.099 Uiso 1 1 calc R U . . .
N161 N 0.2180(3) 0.2399(4) 0.7925(3) 0.141(2) Uani 1 1 d . . . . .
C162 C 0.1622(3) 0.2770(4) 0.7777(3) 0.135(2) Uani 1 1 d . . . . .
H16B H 0.1302 0.2426 0.7506 0.162 Uiso 1 1 calc R U . . .
C163 C 0.1482(3) 0.3576(4) 0.7979(3) 0.1153(19) Uani 1 1 d . . . . .
H16C H 0.1079 0.3824 0.7839 0.138 Uiso 1 1 calc R U . . .
C164 C 0.1921(3) 0.4042(4) 0.8389(3) 0.130(2) Uani 1 1 d . . . . .
H16D H 0.1839 0.4641 0.8533 0.157 Uiso 1 1 calc R U . . .
C165 C 0.2494(3) 0.3638(5) 0.8600(3) 0.1213(19) Uani 1 1 d . . . . .
H16E H 0.2803 0.3920 0.8916 0.146 Uiso 1 1 calc R U . . .
C166 C 0.2600(3) 0.2838(5) 0.8347(3) 0.1135(18) Uani 1 1 d . . . . .
H16F H 0.2998 0.2573 0.8477 0.136 Uiso 1 1 calc R U . . .
N171 N 1.0472(3) 0.2589(7) 0.9718(4) 0.211(4) Uani 1 1 d . . . . .
C172 C 1.0903(5) 0.2709(6) 0.9472(3) 0.148(3) Uani 1 1 d . . . . .
H17A H 1.0982 0.2218 0.9234 0.178 Uiso 1 1 calc R U . . .
C173 C 1.1248(5) 0.3558(10) 0.9559(4) 0.191(4) Uani 1 1 d . . . . .
H17B H 1.1568 0.3642 0.9396 0.229 Uiso 1 1 calc R U . . .
C174 C 1.1094(6) 0.4293(6) 0.9906(4) 0.196(5) Uani 1 1 d . . . . .
H17C H 1.1306 0.4883 0.9981 0.235 Uiso 1 1 calc R U . . .
C175 C 1.0605(6) 0.4087(9) 1.0131(3) 0.181(5) Uani 1 1 d . . . . .
H17D H 1.0486 0.4543 1.0365 0.217 Uiso 1 1 calc R U . . .
C176 C 1.0335(3) 0.3307(10) 1.0018(4) 0.224(7) Uani 1 1 d . . . . .
H17E H 1.0000 0.3214 1.0160 0.269 Uiso 1 1 calc R U . . .

loop_
_atom_site_aniso_label
_atom_site_aniso_U_11
_atom_site_aniso_U_22
_atom_site_aniso_U_33
_atom_site_aniso_U_23
_atom_site_aniso_U_13
_atom_site_aniso_U_12
Mn1 0.0336(2) 0.0281(2) 0.0318(2) -0.00263(18) 0.01260(19) -0.00076(19)
Mn2 0.0361(3) 0.0285(2) 0.0292(2) -0.00093(18) 0.01311(19) 0.00118(19)
Mn3 0.0323(2) 0.0286(2) 0.0314(2) 0.00379(19) 0.00625(19) 0.00096(19)
Mn4 0.0290(2) 0.0286(2) 0.0317(2) -0.00074(18) 0.00972(18) 0.00082(19)
N1 0.038(3) 0.028(3) 0.022(5) -0.011(4) 0.009(5) -0.002(2)
N2 0.0308(13) 0.0325(13) 0.0295(12) 0.0017(10) 0.0108(10) 0.0003(11)
N3 0.0321(13) 0.0371(14) 0.0286(13) 0.0035(11) 0.0093(10) 0.0069(11)
N4 0.0335(13) 0.0260(12) 0.0286(13) 0.0001(10) 0.0068(10) -0.0029(10)
N5 0.035(4) 0.020(5) 0.035(3) 0.000(3) 0.010(3) 0.008(3)
N6 0.0330(14) 0.0298(13) 0.0329(13) -0.0002(10) 0.0132(11) 0.0012(11)
N7 0.0296(13) 0.0388(14) 0.0306(13) -0.0023(11) 0.0121(11) 0.0030(11)
N8 0.0308(13) 0.0275(13) 0.0306(13) 0.0012(10) 0.0070(10) 0.0003(11)
N10 0.0396(14) 0.0316(13) 0.0356(14) -0.0033(11) 0.0167(12) 0.0000(11)
N20 0.0363(14) 0.0419(15) 0.0328(13) -0.0036(12) 0.0085(11) 0.0003(12)
N30 0.0396(15) 0.0392(15) 0.0392(14) 0.0057(12) 0.0107(12) -0.0015(12)
N40 0.0386(15) 0.0361(15) 0.0438(15) 0.0064(12) 0.0171(12) 0.0013(12)
O1 0.046(5) 0.033(5) 0.038(10) -0.016(8) 0.006(8) -0.001(4)
O5 0.052(10) 0.025(9) 0.049(6) -0.001(5) -0.002(7) -0.002(8)
C11 0.0321(16) 0.0285(17) 0.0398(17) -0.0018(13) 0.0110(13) 0.0019(13)
C12 0.050(2) 0.053(2) 0.046(2) 0.0050(17) 0.0106(16) 0.0041(17)
C13 0.068(3) 0.054(2) 0.057(2) -0.021(2) 0.0079(19) -0.006(2)
C14 0.072(3) 0.034(2) 0.090(3) -0.015(2) 0.020(2) -0.0098(19)
C15 0.067(2) 0.038(2) 0.075(3) 0.0111(19) 0.025(2) -0.0040(18)
C16 0.053(2) 0.0369(19) 0.0482(19) -0.0009(15) 0.0165(16) -0.0056(16)
C21 0.0350(16) 0.0332(16) 0.0244(14) -0.0027(12) 0.0125(12) 0.0015(13)
C22 0.0368(17) 0.0364(17) 0.0365(17) 0.0021(13) 0.0145(13) 0.0002(14)
C23 0.046(2) 0.0396(18) 0.0476(19) 0.0042(15) 0.0215(16) -0.0075(16)
C24 0.059(2) 0.0343(18) 0.052(2) 0.0104(15) 0.0202(17) 0.0013(17)
C25 0.045(2) 0.049(2) 0.050(2) 0.0059(16) 0.0073(16) 0.0121(17)
C26 0.0345(17) 0.0393(18) 0.0385(17) -0.0006(14) 0.0136(14) -0.0024(14)
C31 0.0339(16) 0.0318(16) 0.0359(16) 0.0062(13) 0.0162(13) -0.0033(13)
C32 0.0393(17) 0.0410(18) 0.0326(16) 0.0014(14) 0.0144(14) 0.0051(14)
C33 0.052(2) 0.062(2) 0.0426(19) -0.0080(17) 0.0182(16) 0.0083(18)
C34 0.061(2) 0.060(2) 0.063(2) -0.0102(19) 0.032(2) 0.013(2)
C35 0.0437(19) 0.046(2) 0.065(2) 0.0128(17) 0.0286(18) 0.0144(16)
C36 0.0373(17) 0.0417(18) 0.0385(17) 0.0097(14) 0.0168(14) 0.0018(15)
C41 0.0297(16) 0.0316(16) 0.0319(16) 0.0002(13) 0.0074(13) 0.0009(13)
C42 0.0436(18) 0.0381(17) 0.0339(17) 0.0026(14) 0.0090(14) 0.0023(15)
C43 0.064(2) 0.053(2) 0.0330(18) 0.0084(16) 0.0133(16) 0.0077(18)
C44 0.078(3) 0.064(2) 0.0300(18) -0.0071(17) 0.0098(17) -0.001(2)
C45 0.067(2) 0.049(2) 0.042(2) -0.0122(17) 0.0094(17) -0.0120(18)
C46 0.0491(19) 0.0354(18) 0.0363(17) 0.0001(14) 0.0109(14) -0.0035(15)
C51 0.0451(18) 0.0319(17) 0.0304(16) -0.0007(13) 0.0136(14) -0.0018(14)
C52 0.055(2) 0.047(2) 0.060(2) -0.0143(17) 0.0306(17) -0.0088(17)
C53 0.081(3) 0.065(3) 0.106(3) -0.020(2) 0.055(3) -0.034(2)
C54 0.109(4) 0.040(2) 0.103(3) -0.027(2) 0.048(3) -0.028(2)
C55 0.094(3) 0.039(2) 0.069(3) -0.0145(18) 0.036(2) 0.003(2)
C56 0.051(2) 0.047(2) 0.050(2) -0.0004(16) 0.0245(16) 0.0003(17)
C61 0.0329(16) 0.0294(15) 0.0287(15) -0.0076(12) 0.0145(13) -0.0003(13)
C62 0.0446(19) 0.0447(18) 0.0293(16) 0.0006(13) 0.0166(14) 0.0011(15)
C63 0.0408(19) 0.066(2) 0.0352(18) -0.0089(17) 0.0043(15) 0.0015(17)
C64 0.0361(19) 0.054(2) 0.054(2) -0.0144(17) 0.0138(17) -0.0134(16)
C65 0.046(2) 0.0307(17) 0.054(2) -0.0032(15) 0.0234(17) -0.0083(15)
C66 0.0340(17) 0.0301(16) 0.0396(17) -0.0031(13) 0.0139(13) -0.0011(13)
C71 0.0340(16) 0.0260(15) 0.0315(16) 0.0011(12) 0.0139(13) -0.0032(13)
C72 0.0380(17) 0.0379(17) 0.0387(17) -0.0003(14) 0.0175(14) 0.0001(14)
C73 0.0479(19) 0.0397(18) 0.0314(17) 0.0015(14) 0.0102(14) -0.0080(16)
C74 0.064(2) 0.0339(17) 0.0336(17) -0.0036(14) 0.0193(16) -0.0039(16)
C75 0.0494(19) 0.0298(16) 0.0433(18) -0.0036(14) 0.0223(16) -0.0003(15)
C76 0.0363(17) 0.0291(15) 0.0356(16) -0.0018(13) 0.0156(13) -0.0009(13)
C81 0.0337(16) 0.0315(16) 0.0224(14) 0.0037(12) 0.0088(12) 0.0002(13)
C82 0.0401(17) 0.0353(17) 0.0377(17) 0.0000(14) 0.0133(14) -0.0009(14)
C83 0.065(2) 0.0361(18) 0.051(2) -0.0023(15) 0.0253(18) 0.0076(17)
C84 0.057(2) 0.055(2) 0.068(2) 0.0016(19) 0.0289(19) 0.0235(19)
C85 0.0371(19) 0.057(2) 0.062(2) 0.0080(18) 0.0160(16) 0.0107(17)
C86 0.0344(17) 0.0388(18) 0.0391(17) 0.0038(14) 0.0090(13) 0.0017(14)
C102 0.0488(19) 0.0409(18) 0.0451(19) -0.0081(15) 0.0225(15) -0.0049(16)
C103 0.064(2) 0.039(2) 0.073(3) -0.0190(18) 0.041(2) -0.0071(18)
C104 0.067(3) 0.035(2) 0.102(3) 0.004(2) 0.051(2) 0.0117(19)
C105 0.052(2) 0.059(2) 0.065(2) 0.016(2) 0.0239(18) 0.0207(19)
C106 0.0458(19) 0.0469(19) 0.0390(18) -0.0001(15) 0.0148(16) 0.0060(16)
C202 0.0413(19) 0.053(2) 0.0417(19) -0.0051(16) 0.0094(15) 0.0045(17)
C203 0.049(2) 0.077(3) 0.040(2) -0.0034(18) 0.0008(16) 0.0072(19)
C204 0.068(3) 0.092(3) 0.037(2) -0.017(2) 0.0022(19) 0.003(2)
C205 0.077(3) 0.074(3) 0.047(2) -0.024(2) 0.013(2) 0.010(2)
C206 0.058(2) 0.049(2) 0.045(2) -0.0088(16) 0.0120(17) 0.0066(17)
C302 0.043(2) 0.046(2) 0.067(2) 0.0153(17) 0.0164(17) 0.0019(17)
C303 0.039(2) 0.072(3) 0.082(3) 0.014(2) 0.0187(19) 0.0019(19)
C304 0.049(2) 0.083(3) 0.058(2) 0.002(2) 0.0184(19) -0.021(2)
C305 0.066(3) 0.059(2) 0.052(2) 0.0176(18) 0.0114(19) -0.021(2)
C306 0.047(2) 0.046(2) 0.049(2) 0.0113(16) 0.0052(16) -0.0045(17)
C402 0.055(2) 0.0383(18) 0.059(2) 0.0028(16) 0.0296(17) 0.0008(16)
C403 0.065(2) 0.054(2) 0.054(2) 0.0120(18) 0.0346(18) 0.0012(18)
C404 0.045(2) 0.049(2) 0.073(2) 0.0243(18) 0.0301(18) 0.0030(17)
C405 0.049(2) 0.0363(19) 0.074(2) 0.0085(17) 0.0236(18) -0.0044(16)
C406 0.050(2) 0.042(2) 0.0486(19) -0.0023(16) 0.0159(16) -0.0060(16)
N141 0.074(3) 0.087(3) 0.064(2) 0.0118(19) 0.0011(19) -0.009(2)
C142 0.067(3) 0.086(3) 0.070(3) 0.015(2) 0.009(2) -0.006(2)
C143 0.086(3) 0.069(3) 0.058(3) 0.012(2) 0.008(2) -0.006(2)
C144 0.070(3) 0.076(3) 0.086(3) 0.005(3) -0.009(3) -0.009(2)
C145 0.065(3) 0.097(4) 0.109(4) 0.005(3) 0.021(3) 0.001(3)
C146 0.094(4) 0.078(3) 0.072(3) 0.006(2) 0.021(3) -0.003(3)
N161 0.130(4) 0.108(4) 0.151(5) -0.016(3) -0.002(4) 0.040(4)
C162 0.114(5) 0.085(4) 0.167(6) -0.003(4) -0.011(4) 0.021(4)
C163 0.087(4) 0.086(4) 0.184(6) 0.017(4) 0.060(4) 0.010(3)
C164 0.130(5) 0.101(5) 0.198(7) -0.032(5) 0.106(5) -0.012(5)
C165 0.111(5) 0.129(5) 0.125(5) -0.030(4) 0.039(4) -0.016(4)
C166 0.094(4) 0.108(5) 0.124(5) 0.011(4) 0.015(4) 0.032(4)
N171 0.120(5) 0.313(11) 0.175(7) -0.082(7) 0.013(5) 0.035(6)
C172 0.204(9) 0.140(7) 0.091(4) 0.024(5) 0.034(5) 0.080(7)
C173 0.273(12) 0.195(10) 0.142(8) 0.091(8) 0.117(8) 0.049(10)
C174 0.349(16) 0.108(6) 0.100(6) 0.041(5) 0.027(7) 0.010(8)
C175 0.235(12) 0.225(12) 0.049(4) -0.003(5) -0.004(5) 0.099(9)
C176 0.083(5) 0.380(16) 0.180(9) -0.183(10) 0.000(5) 0.008(7)

loop_
_atom_type_symbol
_atom_type_description
_atom_type_scat_dispersion_real
_atom_type_scat_dispersion_imag
_atom_type_scat_source
C C 0.0033 0.0016 'International Tables Vol C Tables 4.2.6.8 and 6.1.1.4'
H H 0.0000 0.0000 'International Tables Vol C Tables 4.2.6.8 and 6.1.1.4'
N N 0.0061 0.0033 'International Tables Vol C Tables 4.2.6.8 and 6.1.1.4'
O O 0.0106 0.0060 'International Tables Vol C Tables 4.2.6.8 and 6.1.1.4'
Mn Mn 0.3368 0.7283 'International Tables Vol C Tables 4.2.6.8 and 6.1.1.4'

loop_
_geom_angle_atom_site_label_1
_geom_angle_atom_site_label_2
_geom_angle_atom_site_label_3
_geom_angle
O1 Mn1 N6 129.1(9)
N6 Mn1 N1 125.5(4)
O1 Mn1 N2 93.7(8)
N6 Mn1 N2 90.71(8)
N1 Mn1 N2 103.3(4)
O1 Mn1 N10 107.0(9)
N6 Mn1 N10 110.61(9)
N1 Mn1 N10 102.4(5)
N2 Mn1 N10 126.42(8)
O1 Mn1 N7 93.7(9)
N6 Mn1 N7 35.67(8)
N1 Mn1 N7 89.9(4)
N2 Mn1 N7 98.85(8)
N10 Mn1 N7 127.36(8)
O1 Mn1 Mn2 120.6(9)
N6 Mn1 Mn2 46.35(6)
N1 Mn1 Mn2 126.5(4)
N2 Mn1 Mn2 44.40(6)
N10 Mn1 Mn2 130.92(6)
N7 Mn1 Mn2 63.85(5)
O5 Mn2 N2 121.4(10)
O5 Mn2 N6 99.5(10)
N2 Mn2 N6 92.04(8)
N2 Mn2 N5 118.4(5)
N6 Mn2 N5 102.3(5)
O5 Mn2 N20 105.8(11)
N2 Mn2 N20 111.63(9)
N6 Mn2 N20 127.31(9)
N5 Mn2 N20 105.7(6)
O5 Mn2 Mn1 121.0(11)
N2 Mn2 Mn1 46.75(6)
N6 Mn2 Mn1 45.34(6)
N5 Mn2 Mn1 121.2(6)
N20 Mn2 Mn1 133.11(7)
O5 Mn2 Mn4 40.2(11)
N2 Mn2 Mn4 98.76(6)
N6 Mn2 Mn4 66.63(6)
N5 Mn2 Mn4 41.1(5)
N20 Mn2 Mn4 144.61(7)
Mn1 Mn2 Mn4 81.135(18)
O1 Mn3 N4 116.7(7)
O1 Mn3 N3 95.1(7)
N4 Mn3 N3 117.63(9)
O1 Mn3 N30 112.8(9)
N4 Mn3 N30 103.79(9)
N3 Mn3 N30 111.18(9)
N4 Mn3 N1 108.4(4)
N3 Mn3 N1 103.7(4)
N30 Mn3 N1 112.3(5)
N8 Mn4 N7 122.52(9)
N8 Mn4 N5 112.0(5)
N7 Mn4 N5 103.3(5)
N8 Mn4 O5 117.7(8)
N7 Mn4 O5 95.9(9)
N8 Mn4 N40 105.55(9)
N7 Mn4 N40 104.86(9)
N5 Mn4 N40 107.8(6)
O5 Mn4 N40 109.3(10)
N8 Mn4 Mn2 122.28(6)
N7 Mn4 Mn2 63.48(6)
N5 Mn4 Mn2 42.2(5)
O5 Mn4 Mn2 35.7(10)
N40 Mn4 Mn2 129.59(6)
C11 N1 Mn1 121.8(10)
C11 N1 Mn3 113.9(10)
Mn1 N1 Mn3 95.6(5)
C21 N2 N3 115.6(2)
C21 N2 Mn2 138.79(17)
N3 N2 Mn2 95.32(14)
C21 N2 Mn1 105.34(16)
N3 N2 Mn1 107.93(14)
Mn2 N2 Mn1 88.85(8)
C31 N3 N2 114.4(2)
C31 N3 Mn3 126.22(18)
N2 N3 Mn3 119.06(15)
C41 N4 N8 115.5(2)
C41 N4 Mn3 126.08(18)
N8 N4 Mn3 115.29(15)
C51 N5 Mn4 118.1(11)
C51 N5 Mn2 119.8(11)
Mn4 N5 Mn2 96.7(8)
C61 N6 N7 116.8(2)
C61 N6 Mn1 140.62(18)
N7 N6 Mn1 87.20(14)
C61 N6 Mn2 111.43(16)
N7 N6 Mn2 106.42(14)
Mn1 N6 Mn2 88.31(8)
C71 N7 N6 114.6(2)
C71 N7 Mn4 126.18(18)
N6 N7 Mn4 119.08(15)
C71 N7 Mn1 90.15(15)
N6 N7 Mn1 57.13(11)
Mn4 N7 Mn1 122.00(10)
C81 N8 N4 115.1(2)
C81 N8 Mn4 128.27(18)
N4 N8 Mn4 115.60(15)
C106 N10 C102 117.0(3)
C106 N10 Mn1 124.70(19)
C102 N10 Mn1 118.2(2)
C202 N20 C206 116.6(3)
C202 N20 Mn2 124.0(2)
C206 N20 Mn2 117.1(2)
C302 N30 C306 116.4(3)
C302 N30 Mn3 117.0(2)
C306 N30 Mn3 126.6(2)
C406 N40 C402 116.7(3)
C406 N40 Mn4 124.9(2)
C402 N40 Mn4 118.1(2)
C11 O1 Mn1 126.6(19)
C11 O1 Mn3 119.1(19)
Mn1 O1 Mn3 109.7(13)
C51 O5 Mn2 131(2)
C51 O5 Mn4 114(2)
Mn2 O5 Mn4 104.2(17)
N1 C11 C16 125.5(6)
N1 C11 C12 116.7(6)
C16 C11 C12 117.8(3)
C16 C11 O1 110.6(10)
C12 C11 O1 131.5(10)
C13 C12 C11 120.4(3)
C14 C13 C12 120.5(3)
C15 C14 C13 119.9(3)
C14 C15 C16 120.4(3)
C15 C16 C11 121.0(3)
C22 C21 C26 118.0(3)
C22 C21 N2 123.9(2)
C26 C21 N2 118.0(2)
C23 C22 C21 120.3(3)
C24 C23 C22 121.4(3)
C23 C24 C25 118.8(3)
C24 C25 C26 120.1(3)
C25 C26 C21 121.2(3)
N3 C31 C32 124.7(3)
N3 C31 C36 118.3(2)
C32 C31 C36 117.0(3)
C33 C32 C31 120.4(3)
C34 C33 C32 122.0(3)
C33 C34 C35 118.5(3)
C36 C35 C34 120.7(3)
C35 C36 C31 121.3(3)
N4 C41 C42 124.6(3)
N4 C41 C46 118.8(2)
C42 C41 C46 116.5(3)
C43 C42 C41 120.3(3)
C44 C43 C42 121.9(3)
C45 C44 C43 118.2(3)
C46 C45 C44 121.4(3)
C45 C46 C41 121.7(3)
C52 C51 N5 124.2(7)
C52 C51 C56 117.8(3)
N5 C51 C56 118.0(7)
C52 C51 O5 114.8(12)
C56 C51 O5 127.4(12)
C51 C52 C53 120.2(3)
C54 C53 C52 121.1(4)
C55 C54 C53 119.2(3)
C54 C55 C56 120.2(3)
C55 C56 C51 121.5(3)
C66 C61 C62 117.8(3)
C66 C61 N6 124.0(2)
C62 C61 N6 118.2(2)
C63 C62 C61 121.1(3)
C64 C63 C62 120.4(3)
C65 C64 C63 118.5(3)
C64 C65 C66 121.8(3)
C65 C66 C61 120.3(3)
N7 C71 C76 125.9(2)
N7 C71 C72 117.4(2)
C76 C71 C72 116.6(2)
C73 C72 C71 122.0(3)
C72 C73 C74 120.4(3)
C75 C74 C73 118.8(3)
C74 C75 C76 121.3(3)
C75 C76 C71 120.8(3)
N8 C81 C82 119.5(2)
N8 C81 C86 124.9(2)
C82 C81 C86 115.6(3)
C83 C82 C81 122.3(3)
C82 C83 C84 121.0(3)
C85 C84 C83 118.4(3)
C84 C85 C86 121.5(3)
C85 C86 C81 121.3(3)
N10 C102 C103 122.8(3)
C104 C103 C102 119.5(3)
C103 C104 C105 118.5(3)
C106 C105 C104 119.2(3)
N10 C106 C105 122.9(3)
N20 C202 C203 124.0(3)
C204 C203 C202 118.4(3)
C203 C204 C205 119.3(3)
C206 C205 C204 119.0(3)
N20 C206 C205 122.7(3)
N30 C302 C303 124.2(3)
C304 C303 C302 118.2(3)
C303 C304 C305 119.0(3)
C304 C305 C306 119.3(3)
N30 C306 C305 122.8(3)
N40 C402 C403 123.2(3)
C404 C403 C402 119.3(3)
C403 C404 C405 118.7(3)
C404 C405 C406 119.1(3)
N40 C406 C405 123.0(3)
C146 N141 C142 116.2(4)
N141 C142 C143 124.9(4)
C144 C143 C142 117.7(4)
C143 C144 C145 119.1(4)
C144 C145 C146 118.6(5)
N141 C146 C145 123.5(5)
C166 N161 C162 116.1(5)
C163 C162 N161 124.7(6)
C162 C163 C164 118.4(6)
C163 C164 C165 119.0(6)
C166 C165 C164 118.0(6)
N161 C166 C165 123.3(6)
C172 N171 C176 119.4(10)
N171 C172 C173 120.7(8)
C172 C173 C174 117.2(9)
C175 C174 C173 116.5(10)
C176 C175 C174 119.8(9)
C175 C176 N171 126.2(11)

loop_
_geom_bond_atom_site_label_1
_geom_bond_atom_site_label_2
_geom_bond_distance
Mn1 O1 1.97(3)
Mn1 N6 2.126(2)
Mn1 N1 2.175(16)
Mn1 N2 2.177(2)
Mn1 N10 2.195(2)
Mn1 N7 2.528(2)
Mn1 Mn2 2.9878(7)
Mn2 O5 1.93(4)
Mn2 N2 2.091(2)
Mn2 N6 2.163(2)
Mn2 N5 2.169(19)
Mn2 N20 2.175(2)
Mn2 Mn4 3.2093(7)
Mn3 O1 2.01(3)
Mn3 N4 2.041(2)
Mn3 N3 2.055(2)
Mn3 N30 2.217(2)
Mn3 N1 2.220(17)
Mn4 N8 2.035(2)
Mn4 N7 2.077(2)
Mn4 N5 2.13(2)
Mn4 O5 2.13(4)
Mn4 N40 2.232(2)
N1 C11 1.362(17)
N2 C21 1.410(3)
N2 N3 1.464(3)
N3 C31 1.380(3)
N4 C41 1.370(3)
N4 N8 1.443(3)
N5 C51 1.38(2)
N6 C61 1.403(3)
N6 N7 1.476(3)
N7 C71 1.380(3)
N8 C81 1.366(3)
N10 C106 1.336(4)
N10 C102 1.337(4)
N20 C202 1.334(4)
N20 C206 1.334(4)
N30 C302 1.329(4)
N30 C306 1.332(4)
N40 C406 1.329(4)
N40 C402 1.332(4)
O1 C11 1.50(3)
O5 C51 1.46(4)
C11 C16 1.381(4)
C11 C12 1.390(4)
C12 C13 1.385(5)
C13 C14 1.360(5)
C14 C15 1.359(5)
C15 C16 1.378(4)
C21 C22 1.383(4)
C21 C26 1.390(4)
C22 C23 1.382(4)
C23 C24 1.370(4)
C24 C25 1.381(4)
C25 C26 1.383(4)
C31 C32 1.398(4)
C31 C36 1.407(4)
C32 C33 1.383(4)
C33 C34 1.365(5)
C34 C35 1.381(5)
C35 C36 1.375(4)
C41 C42 1.406(4)
C41 C46 1.408(4)
C42 C43 1.384(4)
C43 C44 1.376(5)
C44 C45 1.374(5)
C45 C46 1.365(4)
C51 C52 1.376(4)
C51 C56 1.388(4)
C52 C53 1.381(5)
C53 C54 1.371(5)
C54 C55 1.356(5)
C55 C56 1.373(5)
C61 C66 1.389(4)
C61 C62 1.390(4)
C62 C63 1.385(4)
C63 C64 1.379(4)
C64 C65 1.369(4)
C65 C66 1.380(4)
C71 C76 1.398(4)
C71 C72 1.410(4)
C72 C73 1.370(4)
C73 C74 1.382(4)
C74 C75 1.377(4)
C75 C76 1.384(4)
C81 C82 1.405(4)
C81 C86 1.414(4)
C82 C83 1.370(4)
C83 C84 1.384(5)
C84 C85 1.370(5)
C85 C86 1.382(4)
C102 C103 1.369(4)
C103 C104 1.360(5)
C104 C105 1.369(5)
C105 C106 1.367(4)
C202 C203 1.364(4)
C203 C204 1.354(5)
C204 C205 1.370(5)
C205 C206 1.367(4)
C302 C303 1.368(5)
C303 C304 1.359(5)
C304 C305 1.362(5)
C305 C306 1.372(5)
C402 C403 1.372(4)
C403 C404 1.354(5)
C404 C405 1.364(5)
C405 C406 1.377(4)
N141 C146 1.307(5)
N141 C142 1.316(5)
C142 C143 1.374(5)
C143 C144 1.353(6)
C144 C145 1.359(6)
C145 C146 1.381(6)
N161 C166 1.315(7)
N161 C162 1.331(7)
C162 C163 1.312(7)
C163 C164 1.342(8)
C164 C165 1.382(8)
C165 C166 1.337(7)
N171 C172 1.322(10)
N171 C176 1.337(10)
C172 C173 1.411(12)
C173 C174 1.441(11)
C174 C175 1.431(13)
C175 C176 1.246(14)

loop_
_geom_torsion_atom_site_label_1
_geom_torsion_atom_site_label_2
_geom_torsion_atom_site_label_3
_geom_torsion_atom_site_label_4
_geom_torsion
C21 N2 N3 C31 -81.3(3)
Mn2 N2 N3 C31 70.6(2)
Mn1 N2 N3 C31 161.13(17)
C21 N2 N3 Mn3 92.2(2)
Mn2 N2 N3 Mn3 -115.85(14)
Mn1 N2 N3 Mn3 -25.3(2)
C61 N6 N7 C71 -74.4(3)
Mn1 N6 N7 C71 73.0(2)
Mn2 N6 N7 C71 160.42(18)
C61 N6 N7 Mn4 101.3(2)
Mn1 N6 N7 Mn4 -111.26(14)
Mn2 N6 N7 Mn4 -23.9(2)
C61 N6 N7 Mn1 -147.4(2)
Mn2 N6 N7 Mn1 87.41(10)
C41 N4 N8 C81 -83.4(3)
Mn3 N4 N8 C81 115.19(19)
C41 N4 N8 Mn4 107.1(2)
Mn3 N4 N8 Mn4 -54.32(19)
Mn1 N1 C11 C16 -39.5(13)
Mn3 N1 C11 C16 74.1(11)
Mn1 N1 C11 C12 137.9(6)
Mn3 N1 C11 C12 -108.5(6)
Mn1 N1 C11 O1 -57(7)
Mn3 N1 C11 O1 56(7)
Mn1 O1 C11 N1 101(8)
Mn3 O1 C11 N1 -106(8)
Mn1 O1 C11 C16 -64(2)
Mn3 O1 C11 C16 89.5(15)
Mn1 O1 C11 C12 118.9(14)
Mn3 O1 C11 C12 -87.6(18)
N1 C11 C12 C13 179.9(9)
C16 C11 C12 C13 -2.4(5)
O1 C11 C12 C13 174.5(17)
C11 C12 C13 C14 0.0(5)
C12 C13 C14 C15 2.1(6)
C13 C14 C15 C16 -1.7(6)
C14 C15 C16 C11 -0.8(5)
N1 C11 C16 C15 -179.8(10)
C12 C11 C16 C15 2.8(5)
O1 C11 C16 C15 -174.7(14)
N3 N2 C21 C22 -6.8(4)
Mn2 N2 C21 C22 -141.4(2)
Mn1 N2 C21 C22 112.2(2)
N3 N2 C21 C26 176.5(2)
Mn2 N2 C21 C26 41.8(4)
Mn1 N2 C21 C26 -64.5(3)
C26 C21 C22 C23 4.5(4)
N2 C21 C22 C23 -172.3(3)
C21 C22 C23 C24 -2.1(4)
C22 C23 C24 C25 -0.7(5)
C23 C24 C25 C26 1.0(5)
C24 C25 C26 C21 1.5(5)
C22 C21 C26 C25 -4.2(4)
N2 C21 C26 C25 172.7(3)
N2 N3 C31 C32 7.0(4)
Mn3 N3 C31 C32 -165.9(2)
N2 N3 C31 C36 -169.4(2)
Mn3 N3 C31 C36 17.7(4)
N3 C31 C32 C33 -174.3(3)
C36 C31 C32 C33 2.2(4)
C31 C32 C33 C34 -0.2(5)
C32 C33 C34 C35 -1.5(5)
C33 C34 C35 C36 1.2(5)
C34 C35 C36 C31 0.8(5)
N3 C31 C36 C35 174.2(3)
C32 C31 C36 C35 -2.5(4)
N8 N4 C41 C42 0.4(4)
Mn3 N4 C41 C42 159.5(2)
N8 N4 C41 C46 -177.5(2)
Mn3 N4 C41 C46 -18.4(4)
N4 C41 C42 C43 -177.8(3)
C46 C41 C42 C43 0.2(4)
C41 C42 C43 C44 0.3(5)
C42 C43 C44 C45 -0.6(5)
C43 C44 C45 C46 0.4(5)
C44 C45 C46 C41 0.1(5)
N4 C41 C46 C45 177.7(3)
C42 C41 C46 C45 -0.4(4)
Mn4 N5 C51 C52 63.4(13)
Mn2 N5 C51 C52 -53.8(14)
Mn4 N5 C51 C56 -112.9(8)
Mn2 N5 C51 C56 130.0(7)
Mn4 N5 C51 O5 94(12)
Mn2 N5 C51 O5 -23(11)
Mn2 O5 C51 C52 -58(3)
Mn4 O5 C51 C52 79.2(17)
Mn2 O5 C51 N5 149(14)
Mn4 O5 C51 N5 -73(11)
Mn2 O5 C51 C56 119(2)
Mn4 O5 C51 C56 -103.2(16)
N5 C51 C52 C53 -173.6(10)
C56 C51 C52 C53 2.6(5)
O5 C51 C52 C53 -179.6(16)
C51 C52 C53 C54 -1.4(6)
C52 C53 C54 C55 -0.4(7)
C53 C54 C55 C56 1.0(7)
C54 C55 C56 C51 0.3(6)
C52 C51 C56 C55 -2.1(5)
N5 C51 C56 C55 174.4(10)
O5 C51 C56 C55 -179.6(19)
N7 N6 C61 C66 -7.1(4)
Mn1 N6 C61 C66 -129.1(3)
Mn2 N6 C61 C66 115.5(2)
N7 N6 C61 C62 174.5(2)
Mn1 N6 C61 C62 52.4(4)
Mn2 N6 C61 C62 -62.9(3)
C66 C61 C62 C63 -1.5(4)
N6 C61 C62 C63 177.0(3)
C61 C62 C63 C64 1.4(5)
C62 C63 C64 C65 -0.5(5)
C63 C64 C65 C66 -0.3(5)
C64 C65 C66 C61 0.1(4)
C62 C61 C66 C65 0.8(4)
N6 C61 C66 C65 -177.7(2)
N6 N7 C71 C76 8.0(4)
Mn4 N7 C71 C76 -167.4(2)
Mn1 N7 C71 C76 61.5(3)
N6 N7 C71 C72 -169.2(2)
Mn4 N7 C71 C72 15.4(3)
Mn1 N7 C71 C72 -115.8(2)
N7 C71 C72 C73 175.1(3)
C76 C71 C72 C73 -2.4(4)
C71 C72 C73 C74 1.8(4)
C72 C73 C74 C75 -0.1(4)
C73 C74 C75 C76 -0.9(4)
C74 C75 C76 C71 0.2(4)
N7 C71 C76 C75 -175.9(3)
C72 C71 C76 C75 1.4(4)
N4 N8 C81 C82 -171.1(2)
Mn4 N8 C81 C82 -3.2(3)
N4 N8 C81 C86 7.5(4)
Mn4 N8 C81 C86 175.4(2)
N8 C81 C82 C83 179.3(3)
C86 C81 C82 C83 0.6(4)
C81 C82 C83 C84 0.5(5)
C82 C83 C84 C85 -1.4(5)
C83 C84 C85 C86 1.2(5)
C84 C85 C86 C81 -0.1(5)
N8 C81 C86 C85 -179.5(3)
C82 C81 C86 C85 -0.8(4)
C106 N10 C102 C103 -0.6(4)
Mn1 N10 C102 C103 -178.1(2)
N10 C102 C103 C104 0.0(5)
C102 C103 C104 C105 0.2(5)
C103 C104 C105 C106 0.2(5)
C102 N10 C106 C105 1.0(4)
Mn1 N10 C106 C105 178.3(2)
C104 C105 C106 N10 -0.8(5)
C206 N20 C202 C203 -1.0(5)
Mn2 N20 C202 C203 161.3(3)
N20 C202 C203 C204 -0.2(5)
C202 C203 C204 C205 1.5(6)
C203 C204 C205 C206 -1.4(6)
C202 N20 C206 C205 1.0(5)
Mn2 N20 C206 C205 -162.5(3)
C204 C205 C206 N20 0.2(6)
C306 N30 C302 C303 -0.5(5)
Mn3 N30 C302 C303 178.1(3)
N30 C302 C303 C304 0.2(6)
C302 C303 C304 C305 0.5(6)
C303 C304 C305 C306 -0.9(6)
C302 N30 C306 C305 0.1(5)
Mn3 N30 C306 C305 -178.4(2)
C304 C305 C306 N30 0.6(5)
C406 N40 C402 C403 1.8(5)
Mn4 N40 C402 C403 -172.7(3)
N40 C402 C403 C404 -0.6(5)
C402 C403 C404 C405 -1.0(5)
C403 C404 C405 C406 1.3(5)
C402 N40 C406 C405 -1.4(5)
Mn4 N40 C406 C405 172.6(2)
C404 C405 C406 N40 -0.1(5)
C146 N141 C142 C143 -0.7(7)
N141 C142 C143 C144 0.2(7)
C142 C143 C144 C145 0.2(7)
C143 C144 C145 C146 -0.1(7)
C142 N141 C146 C145 0.7(7)
C144 C145 C146 N141 -0.3(7)
C166 N161 C162 C163 6.9(11)
N161 C162 C163 C164 -3.9(11)
C162 C163 C164 C165 -2.7(10)
C163 C164 C165 C166 5.9(10)
C162 N161 C166 C165 -3.2(10)
C164 C165 C166 N161 -2.9(10)
C176 N171 C172 C173 4.6(12)
N171 C172 C173 C174 -2.2(12)
C172 C173 C174 C175 0.2(12)
C173 C174 C175 C176 -0.5(12)
C174 C175 C176 N171 3.2(16)
C172 N171 C176 C175 -5.3(16)
